data_7053346
loop_
_publ_author_name
'Araya, Juan C.'
'Gajardo, Juana'
'Moya, Sergio A.'
'Aguirre, Pedro'
'Toupet, Lo\"ic'
'Williams, J. A. Gareth'
'Escadeillas, Muriel'
'Le Bozec, Hubert'
'Guerchais, V\'eronique'

_publ_section_title
;
 Modulating the luminescence of an iridium(iii) complex incorporating a
 di(2-picolyl)anilino-appended bipyridine ligand with Zn2+ cations
;
_journal_issue 1
_journal_name_full 'New Journal of Chemistry'
_journal_page_first 21
_journal_paper_doi 10.1039/b9nj00515c
_journal_volume 34
_journal_year 2010
_chemical_formula_sum 'C76 H66 Cl4 F6 Ir N10 P'
_chemical_formula_weight 1598.36
_chemical_name_systematic
;
?
;
_space_group_IT_number 2
_symmetry_cell_setting triclinic
_symmetry_space_group_name_Hall '-P 1'
_symmetry_space_group_name_H-M 'P -1'
_atom_sites_solution_hydrogens geom
_atom_sites_solution_primary direct
_atom_sites_solution_secondary difmap
_audit_creation_method SHELXL-97
_cell_angle_alpha 62.541(7)
_cell_angle_beta 78.889(6)
_cell_angle_gamma 70.056(7)
_cell_formula_units_Z 2
_cell_length_a 12.7790(10)
_cell_length_b 19.042(2)
_cell_length_c 19.6530(10)
_cell_measurement_temperature 120(2)
_cell_volume 3985.4(6)
_computing_cell_refinement 'CrysAlis RED, Oxford Diffraction Ltd.,Version 1.171.26'
_computing_data_collection 'CrysAlis CCD, Oxford Diffraction Ltd.,Version 1.171.26'
_computing_data_reduction 'CrysAlis RED, Oxford Diffraction Ltd.,Version 1.171.26'
_computing_molecular_graphics 'PLATON_(Spek, 1998)'
_computing_publication_material 'SHELXL-97 (Sheldrick, 1997)'
_computing_structure_refinement 'SHELXL-97 (Sheldrick, 1997)'
_computing_structure_solution 'SIR-97_(Altomare & al., 1998)'
_diffrn_ambient_temperature 120(2)
_diffrn_detector_area_resol_mean 19.64
_diffrn_measured_fraction_theta_full 0.860
_diffrn_measured_fraction_theta_max 0.860
_diffrn_measurement_device_type 'CCD Saphire 3 Xcalibur'
_diffrn_measurement_method 'omega scan'
_diffrn_radiation_monochromator graphite
_diffrn_radiation_source 'fine-focus sealed tube'
_diffrn_radiation_type MoK\a
_diffrn_radiation_wavelength 0.71069
_diffrn_reflns_av_R_equivalents 0.0394
_diffrn_reflns_av_sigmaI/netI 0.0393
_diffrn_reflns_limit_h_max 16
_diffrn_reflns_limit_h_min -16
_diffrn_reflns_limit_k_max 24
_diffrn_reflns_limit_k_min -24
_diffrn_reflns_limit_l_max 25
_diffrn_reflns_limit_l_min -25
_diffrn_reflns_number 45285
_diffrn_reflns_theta_full 27.00
_diffrn_reflns_theta_max 27.00
_diffrn_reflns_theta_min 2.60
_exptl_absorpt_coefficient_mu 1.889
_exptl_absorpt_correction_type none
_exptl_crystal_colour red
_exptl_crystal_density_diffrn 1.332
_exptl_crystal_density_method 'not measured'
_exptl_crystal_description prism
_exptl_crystal_F_000 1612
_exptl_crystal_size_max 0.20
_exptl_crystal_size_mid 0.12
_exptl_crystal_size_min 0.08
_refine_diff_density_max 4.392
_refine_diff_density_min -1.378
_refine_diff_density_rms 0.125
_refine_ls_extinction_method none
_refine_ls_goodness_of_fit_ref 0.541
_refine_ls_hydrogen_treatment constr
_refine_ls_matrix_type full
_refine_ls_number_parameters 884
_refine_ls_number_reflns 14986
_refine_ls_number_restraints 0
_refine_ls_restrained_S_all 0.541
_refine_ls_R_factor_all 0.0533
_refine_ls_R_factor_gt 0.0425
_refine_ls_shift/su_max 0.002
_refine_ls_shift/su_mean 0.000
_refine_ls_structure_factor_coef Fsqd
_refine_ls_weighting_details 'calc w=1/[\s^2^(Fo^2^)+(0.1556P)^2^+61.0348P] where P=(Fo^2^+2Fc^2^)/3'
_refine_ls_weighting_scheme calc
_refine_ls_wR_factor_gt 0.1166
_refine_ls_wR_factor_ref 0.1316
_reflns_number_gt 12988
_reflns_number_total 14986
_reflns_threshold_expression >2sigma(I)
_cod_data_source_file b9nj00515c.txt
_cod_data_source_block jujuir3n
_cod_depositor_comments
;
The following automatic conversions were performed:

'_symmetry_cell_setting' value 'Triclinic' changed to 'triclinic'
according to /home/saulius/struct/CIF-dictionaries/cif_core.dic
dictionary named 'cif_core.dic' version 2.4.2 from 2011-04-26.

Automatic conversion script
Id: cif_fix_values 1891 2012-01-12 08:04:46Z andrius 
;
_cod_original_sg_symbol_H-M P-1
_cod_database_code 7053346

loop_
_symmetry_equiv_pos_as_xyz
'x, y, z'
'-x, -y, -z'

loop_
_atom_site_label
_atom_site_type_symbol
_atom_site_fract_x
_atom_site_fract_y
_atom_site_fract_z
_atom_site_U_iso_or_equiv
_atom_site_adp_type
_atom_site_occupancy
_atom_site_symmetry_multiplicity
_atom_site_calc_flag
_atom_site_refinement_flags
P1 P 0.33899(15) 0.74820(11) 0.35971(9) 0.0428(4) Uani 1 1 d .
F1 F 0.2643(4) 0.6885(3) 0.4076(2) 0.0637(12) Uani 1 1 d .
F2 F 0.3267(4) 0.7411(3) 0.2842(2) 0.0620(11) Uani 1 1 d .
F3 F 0.4139(5) 0.8069(3) 0.3117(3) 0.0922(19) Uani 1 1 d .
F4 F 0.3532(6) 0.7543(4) 0.4355(3) 0.0923(19) Uani 1 1 d .
F5 F 0.4449(4) 0.6686(3) 0.3788(3) 0.0722(13) Uani 1 1 d .
F6 F 0.2333(5) 0.8259(3) 0.3420(4) 0.0896(18) Uani 1 1 d .
Ir1 Ir 0.405565(14) 0.443097(12) 0.823125(9) 0.02123(7) Uani 1 1 d .
N1 N 0.3629(3) 0.3456(3) 0.8315(2) 0.0216(8) Uani 1 1 d .
N2 N 0.4508(3) 0.5310(3) 0.8336(2) 0.0210(8) Uani 1 1 d .
N3 N 0.2892(3) 0.5262(2) 0.7355(2) 0.0190(7) Uani 1 1 d .
N4 N -0.2794(4) 1.0408(3) 0.3206(3) 0.0433(12) Uani 1 1 d .
N5 N -0.5703(5) 1.0542(4) 0.3823(4) 0.0545(15) Uani 1 1 d .
N6 N -0.1772(6) 1.1637(4) 0.2937(4) 0.0613(16) Uani 1 1 d .
N7 N 0.5065(3) 0.4631(2) 0.7195(2) 0.0185(7) Uani 1 1 d .
N8 N 1.0703(4) 0.5516(3) 0.2198(2) 0.0298(9) Uani 1 1 d .
N9 N 1.0050(4) 0.7407(3) 0.0405(3) 0.0430(12) Uani 1 1 d .
N10 N 1.1537(4) 0.3957(3) 0.2113(3) 0.0411(12) Uani 1 1 d .
C1 C 0.4051(4) 0.3052(3) 0.7869(3) 0.0267(10) Uani 1 1 d .
H1 H 0.4524 0.3267 0.7438 0.032 Uiso 1 1 calc R
C2 C 0.3819(4) 0.2337(3) 0.8015(3) 0.0336(12) Uani 1 1 d .
H2 H 0.4130 0.2070 0.7685 0.040 Uiso 1 1 calc R
C3 C 0.3129(5) 0.2004(4) 0.8645(4) 0.0371(13) Uani 1 1 d .
C4 C 0.2678(5) 0.2437(3) 0.9093(3) 0.0319(11) Uani 1 1 d .
H4 H 0.2190 0.2237 0.9520 0.038 Uiso 1 1 calc R
C5 C 0.2924(4) 0.3149(3) 0.8930(3) 0.0250(10) Uani 1 1 d .
C6 C 0.2493(4) 0.3652(3) 0.9364(3) 0.0241(10) Uani 1 1 d .
C7 C 0.1647(4) 0.3523(4) 0.9945(3) 0.0319(11) Uani 1 1 d .
H7 H 0.1352 0.3075 1.0098 0.038 Uiso 1 1 calc R
C8 C 0.1253(5) 0.4060(4) 1.0290(3) 0.0389(14) Uani 1 1 d .
H8 H 0.0684 0.3978 1.0685 0.047 Uiso 1 1 calc R
C9 C 0.1680(4) 0.4716(4) 1.0066(3) 0.0329(12) Uani 1 1 d .
H9 H 0.1401 0.5081 1.0306 0.040 Uiso 1 1 calc R
C10 C 0.2509(4) 0.4841(3) 0.9495(3) 0.0266(10) Uani 1 1 d .
H10 H 0.2792 0.5295 0.9347 0.032 Uiso 1 1 calc R
C11 C 0.2942(4) 0.4312(3) 0.9131(2) 0.0203(9) Uani 1 1 d .
C12 C 0.2905(7) 0.1207(4) 0.8844(5) 0.059(2) Uani 1 1 d .
H12A H 0.2410 0.1076 0.9304 0.088 Uiso 1 1 calc R
H12B H 0.3609 0.0762 0.8941 0.088 Uiso 1 1 calc R
H12C H 0.2549 0.1261 0.8416 0.088 Uiso 1 1 calc R
C13 C 0.4001(4) 0.6124(3) 0.8003(3) 0.0260(10) Uani 1 1 d .
H13 H 0.3443 0.6327 0.7646 0.031 Uiso 1 1 calc R
C14 C 0.4266(4) 0.6680(3) 0.8162(3) 0.0283(11) Uani 1 1 d .
H14 H 0.3887 0.7253 0.7919 0.034 Uiso 1 1 calc R
C15 C 0.5090(4) 0.6396(3) 0.8678(3) 0.0267(11) Uani 1 1 d .
C16 C 0.5599(4) 0.5567(3) 0.9011(3) 0.0247(10) Uani 1 1 d .
H16 H 0.6166 0.5357 0.9362 0.030 Uiso 1 1 calc R
C17 C 0.5308(4) 0.5018(3) 0.8851(3) 0.0220(9) Uani 1 1 d .
C18 C 0.5788(4) 0.4121(3) 0.9184(2) 0.0221(9) Uani 1 1 d .
C19 C 0.6685(4) 0.3693(3) 0.9679(3) 0.0273(10) Uani 1 1 d .
H19 H 0.6994 0.3990 0.9825 0.033 Uiso 1 1 calc R
C20 C 0.7115(4) 0.2851(4) 0.9951(3) 0.0335(12) Uani 1 1 d .
H20 H 0.7722 0.2562 1.0283 0.040 Uiso 1 1 calc R
C21 C 0.6647(4) 0.2425(4) 0.9732(3) 0.0326(11) Uani 1 1 d .
H21 H 0.6944 0.1842 0.9917 0.039 Uiso 1 1 calc R
C22 C 0.5754(4) 0.2836(3) 0.9249(3) 0.0287(11) Uani 1 1 d .
H22 H 0.5452 0.2531 0.9110 0.034 Uiso 1 1 calc R
C23 C 0.5298(4) 0.3696(3) 0.8967(2) 0.0197(9) Uani 1 1 d .
C24 C 0.5412(5) 0.6981(4) 0.8861(3) 0.0340(12) Uani 1 1 d .
H24A H 0.4960 0.7548 0.8570 0.051 Uiso 1 1 calc R
H24B H 0.6202 0.6939 0.8720 0.051 Uiso 1 1 calc R
H24C H 0.5283 0.6835 0.9411 0.051 Uiso 1 1 calc R
C25 C 0.1783(4) 0.5523(3) 0.7471(3) 0.0229(10) Uani 1 1 d .
H25 H 0.1472 0.5296 0.7978 0.027 Uiso 1 1 calc R
C26 C 0.1079(4) 0.6105(3) 0.6890(3) 0.0250(10) Uani 1 1 d .
H26 H 0.0299 0.6267 0.6997 0.030 Uiso 1 1 calc R
C27 C 0.1515(4) 0.6461(3) 0.6134(3) 0.0242(10) Uani 1 1 d .
C28 C 0.2661(4) 0.6147(3) 0.6017(3) 0.0270(10) Uani 1 1 d .
H28 H 0.2989 0.6347 0.5513 0.032 Uiso 1 1 calc R
C29 C 0.3323(4) 0.5553(3) 0.6623(3) 0.0222(9) Uani 1 1 d .
C30 C 0.0861(4) 0.7139(3) 0.5504(3) 0.0300(11) Uani 1 1 d .
H30 H 0.1226 0.7307 0.5010 0.036 Uiso 1 1 calc R
C31 C -0.0212(4) 0.7552(4) 0.5552(3) 0.0324(11) Uani 1 1 d .
H31 H -0.0594 0.7349 0.6035 0.039 Uiso 1 1 calc R
C32 C -0.0849(4) 0.8283(4) 0.4937(3) 0.0324(11) Uani 1 1 d .
C33 C -0.0376(5) 0.8708(4) 0.4207(3) 0.0333(12) Uani 1 1 d .
H33 H 0.0397 0.8506 0.4103 0.040 Uiso 1 1 calc R
C34 C -0.1008(5) 0.9406(4) 0.3645(3) 0.0377(13) Uani 1 1 d .
H34 H -0.0661 0.9677 0.3164 0.045 Uiso 1 1 calc R
C35 C -0.2159(5) 0.9723(4) 0.3770(3) 0.0357(12) Uani 1 1 d .
C36 C -0.2641(5) 0.9314(4) 0.4493(4) 0.0412(14) Uani 1 1 d .
H36 H -0.3416 0.9511 0.4597 0.049 Uiso 1 1 calc R
C37 C -0.1983(5) 0.8619(4) 0.5055(3) 0.0359(12) Uani 1 1 d .
H37 H -0.2323 0.8362 0.5544 0.043 Uiso 1 1 calc R
C38 C -0.3939(5) 1.0808(4) 0.3384(4) 0.0442(14) Uani 1 1 d .
H38A H -0.4165 1.1385 0.2986 0.053 Uiso 1 1 calc R
H38B H -0.3965 1.0828 0.3882 0.053 Uiso 1 1 calc R
C39 C -0.4765(5) 1.0382(4) 0.3429(4) 0.0424(14) Uani 1 1 d .
C40 C -0.4551(7) 0.9859(5) 0.3075(5) 0.064(2) Uani 1 1 d .
H40 H -0.3862 0.9752 0.2801 0.077 Uiso 1 1 calc R
C41 C -0.5341(8) 0.9502(6) 0.3124(6) 0.078(3) Uani 1 1 d .
H41 H -0.5208 0.9142 0.2886 0.094 Uiso 1 1 calc R
C42 C -0.6322(8) 0.9668(5) 0.3519(6) 0.072(2) Uani 1 1 d .
H42 H -0.6889 0.9432 0.3558 0.087 Uiso 1 1 calc R
C43 C -0.6471(7) 1.0183(5) 0.3858(6) 0.068(2) Uani 1 1 d .
H43 H -0.7155 1.0294 0.4135 0.082 Uiso 1 1 calc R
C44 C -0.2346(6) 1.0816(4) 0.2441(4) 0.0440(14) Uani 1 1 d .
H44A H -0.2954 1.1083 0.2078 0.053 Uiso 1 1 calc R
H44B H -0.1779 1.0392 0.2302 0.053 Uiso 1 1 calc R
C45 C -0.1821(5) 1.1461(4) 0.2338(3) 0.0391(13) Uani 1 1 d .
C46 C -0.1458(5) 1.1869(4) 0.1624(3) 0.0374(13) Uani 1 1 d .
H46 H -0.1503 1.1731 0.1225 0.045 Uiso 1 1 calc R
C47 C -0.1025(6) 1.2481(5) 0.1481(4) 0.0545(17) Uani 1 1 d .
H47 H -0.0766 1.2772 0.0973 0.065 Uiso 1 1 calc R
C48 C -0.0945(6) 1.2699(5) 0.2033(5) 0.0553(18) Uani 1 1 d .
H48 H -0.0641 1.3138 0.1908 0.066 Uiso 1 1 calc R
C49 C -0.1312(6) 1.2274(5) 0.2784(4) 0.0533(17) Uani 1 1 d .
H49 H -0.1255 1.2409 0.3181 0.064 Uiso 1 1 calc R
C50 C 0.4544(4) 0.5198(3) 0.6533(3) 0.0226(9) Uani 1 1 d .
C51 C 0.5129(4) 0.5412(3) 0.5828(3) 0.0240(10) Uani 1 1 d .
H51 H 0.4744 0.5810 0.5374 0.029 Uiso 1 1 calc R
C52 C 0.6276(4) 0.5052(3) 0.5778(3) 0.0234(10) Uani 1 1 d .
C53 C 0.6796(4) 0.4471(3) 0.6474(3) 0.0243(10) Uani 1 1 d .
H53 H 0.7577 0.4215 0.6474 0.029 Uiso 1 1 calc R
C54 C 0.6165(4) 0.4274(3) 0.7159(3) 0.0217(9) Uani 1 1 d .
H54 H 0.6527 0.3871 0.7620 0.026 Uiso 1 1 calc R
C55 C 0.6885(4) 0.5278(3) 0.5037(3) 0.0246(10) Uani 1 1 d .
H55 H 0.6476 0.5675 0.4593 0.030 Uiso 1 1 calc R
C56 C 0.7978(4) 0.4963(3) 0.4942(3) 0.0259(10) Uani 1 1 d .
H56 H 0.8366 0.4570 0.5396 0.031 Uiso 1 1 calc R
C57 C 0.8654(4) 0.5152(3) 0.4222(3) 0.0233(10) Uani 1 1 d .
C58 C 0.8234(4) 0.5751(3) 0.3505(3) 0.0245(10) Uani 1 1 d .
H58 H 0.7474 0.6071 0.3474 0.029 Uiso 1 1 calc R
C59 C 0.8908(4) 0.5883(3) 0.2844(3) 0.0260(10) Uani 1 1 d .
H59 H 0.8607 0.6301 0.2367 0.031 Uiso 1 1 calc R
C60 C 1.0036(4) 0.5410(3) 0.2864(3) 0.0255(10) Uani 1 1 d .
C61 C 1.0468(5) 0.4840(4) 0.3587(3) 0.0329(12) Uani 1 1 d .
H61 H 1.1236 0.4539 0.3625 0.039 Uiso 1 1 calc R
C62 C 0.9785(4) 0.4713(3) 0.4240(3) 0.0276(11) Uani 1 1 d .
H62 H 1.0093 0.4313 0.4720 0.033 Uiso 1 1 calc R
C63 C 1.0256(5) 0.6061(3) 0.1441(3) 0.0318(11) Uani 1 1 d .
H63A H 0.9474 0.6065 0.1460 0.038 Uiso 1 1 calc R
H63B H 1.0684 0.5833 0.1074 0.038 Uiso 1 1 calc R
C64 C 1.0287(5) 0.6937(4) 0.1143(3) 0.0390(13) Uani 1 1 d .
C65 C 1.0518(6) 0.7232(4) 0.1606(4) 0.0527(18) Uani 1 1 d .
H65 H 1.0677 0.6883 0.2131 0.063 Uiso 1 1 calc R
C66 C 1.0509(8) 0.8057(5) 0.1279(6) 0.070(2) Uani 1 1 d .
H66 H 1.0662 0.8286 0.1574 0.084 Uiso 1 1 calc R
C67 C 1.0272(6) 0.8532(5) 0.0511(5) 0.061(2) Uani 1 1 d .
H67 H 1.0254 0.9098 0.0272 0.074 Uiso 1 1 calc R
C68 C 1.0066(6) 0.8188(5) 0.0105(5) 0.0558(18) Uani 1 1 d .
H68 H 0.9924 0.8521 -0.0424 0.067 Uiso 1 1 calc R
C69 C 1.1879(4) 0.5065(4) 0.2245(3) 0.0365(13) Uani 1 1 d .
H69A H 1.2192 0.5110 0.2641 0.044 Uiso 1 1 calc R
H69B H 1.2259 0.5337 0.1748 0.044 Uiso 1 1 calc R
C70 C 1.2152(4) 0.4166(4) 0.2430(3) 0.0354(13) Uani 1 1 d .
C71 C 1.3027(5) 0.3588(5) 0.2899(3) 0.0448(15) Uani 1 1 d .
H71 H 1.3453 0.3754 0.3113 0.054 Uiso 1 1 calc R
C72 C 1.3267(6) 0.2765(5) 0.3049(4) 0.0533(18) Uani 1 1 d .
H72 H 1.3861 0.2358 0.3367 0.064 Uiso 1 1 calc R
C73 C 1.2642(6) 0.2547(4) 0.2736(4) 0.0486(16) Uani 1 1 d .
H73 H 1.2786 0.1986 0.2836 0.058 Uiso 1 1 calc R
C74 C 1.1800(6) 0.3153(4) 0.2273(4) 0.0473(15) Uani 1 1 d .
H74 H 1.1375 0.2993 0.2051 0.057 Uiso 1 1 calc R
C81 C 0.5129(10) 0.7930(7) 0.5083(7) 0.097(3) Uani 1 1 d .
H81A H 0.5283 0.8419 0.5052 0.116 Uiso 1 1 calc R
H81B H 0.4704 0.8110 0.4630 0.116 Uiso 1 1 calc R
Cl1 Cl 0.4306(2) 0.75272(16) 0.59405(14) 0.0768(6) Uani 1 1 d .
Cl2 Cl 0.6389(3) 0.71922(19) 0.50604(17) 0.0983(9) Uani 1 1 d .
C82 C 0.8792(8) 0.7367(6) 0.3758(5) 0.074(2) Uani 1 1 d .
H82A H 0.8601 0.6841 0.3967 0.089 Uiso 1 1 calc R
H82B H 0.8564 0.7584 0.4152 0.089 Uiso 1 1 calc R
Cl3 Cl 0.8054(2) 0.8070(2) 0.2939(2) 0.1028(9) Uani 1 1 d .
Cl4 Cl 1.0227(2) 0.71735(15) 0.35801(14) 0.0741(6) Uani 1 1 d .

loop_
_atom_site_aniso_label
_atom_site_aniso_U_11
_atom_site_aniso_U_22
_atom_site_aniso_U_33
_atom_site_aniso_U_23
_atom_site_aniso_U_13
_atom_site_aniso_U_12
P1 0.0580(10) 0.0414(10) 0.0340(8) -0.0218(8) 0.0176(7) -0.0226(8)
F1 0.085(3) 0.064(3) 0.062(3) -0.042(2) 0.035(2) -0.044(2)
F2 0.101(3) 0.045(2) 0.0336(19) -0.0167(19) -0.001(2) -0.015(2)
F3 0.113(4) 0.089(4) 0.105(4) -0.061(3) 0.067(4) -0.076(3)
F4 0.160(5) 0.108(4) 0.056(3) -0.054(3) 0.027(3) -0.084(4)
F5 0.067(3) 0.073(3) 0.066(3) -0.027(3) -0.006(2) -0.010(2)
F6 0.087(4) 0.052(3) 0.109(4) -0.040(3) 0.029(3) -0.005(3)
Ir1 0.02328(10) 0.02576(12) 0.01626(10) -0.01057(8) 0.00298(6) -0.00879(7)
N1 0.0192(17) 0.022(2) 0.0222(19) -0.0088(18) 0.0021(15) -0.0070(15)
N2 0.0207(17) 0.024(2) 0.0192(18) -0.0106(18) 0.0050(15) -0.0089(16)
N3 0.0260(18) 0.015(2) 0.0172(17) -0.0075(17) -0.0018(15) -0.0069(15)
N4 0.047(3) 0.027(3) 0.041(3) -0.003(2) -0.007(2) -0.009(2)
N5 0.053(3) 0.041(3) 0.070(4) -0.028(3) 0.004(3) -0.013(3)
N6 0.081(4) 0.050(4) 0.058(4) -0.026(3) -0.006(3) -0.019(3)
N7 0.0229(17) 0.021(2) 0.0168(17) -0.0109(17) 0.0042(14) -0.0111(15)
N8 0.035(2) 0.036(3) 0.0194(19) -0.012(2) 0.0104(17) -0.018(2)
N9 0.033(2) 0.043(3) 0.037(3) -0.004(3) 0.006(2) -0.014(2)
N10 0.040(3) 0.047(3) 0.034(3) -0.020(3) 0.005(2) -0.010(2)
C1 0.029(2) 0.029(3) 0.023(2) -0.014(2) 0.0057(19) -0.010(2)
C2 0.034(3) 0.030(3) 0.041(3) -0.022(3) 0.004(2) -0.008(2)
C3 0.038(3) 0.025(3) 0.049(3) -0.015(3) 0.005(3) -0.014(2)
C4 0.035(3) 0.029(3) 0.027(3) -0.007(2) 0.004(2) -0.014(2)
C5 0.027(2) 0.027(3) 0.019(2) -0.009(2) 0.0020(18) -0.008(2)
C6 0.024(2) 0.026(3) 0.018(2) -0.007(2) 0.0007(18) -0.0079(19)
C7 0.031(3) 0.038(3) 0.024(2) -0.012(2) 0.005(2) -0.013(2)
C8 0.030(3) 0.060(4) 0.026(3) -0.022(3) 0.008(2) -0.014(3)
C9 0.031(2) 0.049(4) 0.026(2) -0.024(3) 0.004(2) -0.012(2)
C10 0.025(2) 0.036(3) 0.023(2) -0.017(2) 0.0013(18) -0.009(2)
C11 0.020(2) 0.027(3) 0.016(2) -0.010(2) 0.0005(16) -0.0094(18)
C12 0.075(5) 0.044(4) 0.071(5) -0.033(4) 0.019(4) -0.034(4)
C13 0.029(2) 0.025(3) 0.021(2) -0.007(2) -0.0017(19) -0.008(2)
C14 0.030(2) 0.024(3) 0.034(3) -0.014(2) 0.004(2) -0.012(2)
C15 0.030(2) 0.034(3) 0.025(2) -0.018(2) 0.0105(19) -0.018(2)
C16 0.028(2) 0.036(3) 0.016(2) -0.014(2) 0.0059(18) -0.016(2)
C17 0.022(2) 0.030(3) 0.016(2) -0.011(2) 0.0091(17) -0.0139(19)
C18 0.022(2) 0.030(3) 0.015(2) -0.009(2) 0.0069(16) -0.0117(19)
C19 0.029(2) 0.034(3) 0.019(2) -0.011(2) -0.0021(19) -0.010(2)
C20 0.028(2) 0.041(4) 0.026(2) -0.012(3) -0.002(2) -0.006(2)
C21 0.035(3) 0.028(3) 0.027(3) -0.011(2) 0.000(2) -0.002(2)
C22 0.035(3) 0.031(3) 0.023(2) -0.014(2) 0.000(2) -0.010(2)
C23 0.021(2) 0.022(3) 0.0152(19) -0.011(2) 0.0040(16) -0.0038(18)
C24 0.045(3) 0.036(3) 0.033(3) -0.020(3) 0.009(2) -0.025(3)
C25 0.027(2) 0.029(3) 0.019(2) -0.013(2) 0.0049(18) -0.015(2)
C26 0.021(2) 0.030(3) 0.024(2) -0.013(2) -0.0002(18) -0.0051(19)
C27 0.028(2) 0.024(3) 0.023(2) -0.010(2) -0.0035(18) -0.007(2)
C28 0.031(2) 0.032(3) 0.018(2) -0.012(2) 0.0054(19) -0.011(2)
C29 0.026(2) 0.025(3) 0.017(2) -0.010(2) 0.0013(17) -0.0080(19)
C30 0.033(3) 0.034(3) 0.023(2) -0.013(2) 0.003(2) -0.010(2)
C31 0.034(3) 0.034(3) 0.024(2) -0.011(2) 0.001(2) -0.008(2)
C32 0.034(3) 0.033(3) 0.028(3) -0.014(3) -0.002(2) -0.006(2)
C33 0.036(3) 0.031(3) 0.029(3) -0.012(3) -0.003(2) -0.007(2)
C34 0.045(3) 0.034(3) 0.030(3) -0.008(3) 0.000(2) -0.015(3)
C35 0.042(3) 0.027(3) 0.035(3) -0.011(3) -0.004(2) -0.008(2)
C36 0.036(3) 0.041(4) 0.040(3) -0.017(3) -0.001(2) -0.005(3)
C37 0.035(3) 0.038(4) 0.029(3) -0.012(3) 0.002(2) -0.010(2)
C38 0.047(3) 0.028(3) 0.053(4) -0.012(3) -0.008(3) -0.008(3)
C39 0.048(3) 0.027(3) 0.042(3) -0.008(3) -0.009(3) -0.006(3)
C40 0.064(5) 0.062(5) 0.083(6) -0.044(5) 0.013(4) -0.029(4)
C41 0.084(6) 0.075(6) 0.105(7) -0.058(6) 0.013(5) -0.040(5)
C42 0.076(6) 0.050(5) 0.096(7) -0.028(5) -0.001(5) -0.031(4)
C43 0.055(4) 0.054(5) 0.102(7) -0.039(5) 0.012(4) -0.022(4)
C44 0.060(4) 0.031(4) 0.036(3) -0.005(3) -0.015(3) -0.013(3)
C45 0.044(3) 0.033(3) 0.033(3) -0.010(3) -0.011(2) -0.005(3)
C46 0.052(3) 0.036(3) 0.022(2) -0.006(2) -0.011(2) -0.014(3)
C47 0.064(4) 0.055(5) 0.042(4) -0.014(3) -0.006(3) -0.023(4)
C48 0.058(4) 0.051(5) 0.070(5) -0.030(4) 0.002(4) -0.028(3)
C49 0.065(4) 0.051(4) 0.059(4) -0.030(4) -0.006(3) -0.022(3)
C50 0.023(2) 0.026(3) 0.022(2) -0.012(2) 0.0014(18) -0.0103(19)
C51 0.031(2) 0.025(3) 0.014(2) -0.006(2) 0.0002(18) -0.010(2)
C52 0.029(2) 0.026(3) 0.016(2) -0.008(2) 0.0017(18) -0.010(2)
C53 0.021(2) 0.031(3) 0.024(2) -0.015(2) 0.0017(18) -0.0061(19)
C54 0.023(2) 0.024(3) 0.022(2) -0.012(2) -0.0020(17) -0.0079(19)
C55 0.029(2) 0.025(3) 0.017(2) -0.007(2) 0.0018(18) -0.011(2)
C56 0.031(2) 0.031(3) 0.019(2) -0.011(2) 0.0053(19) -0.014(2)
C57 0.025(2) 0.028(3) 0.019(2) -0.010(2) 0.0046(18) -0.013(2)
C58 0.026(2) 0.028(3) 0.022(2) -0.012(2) 0.0030(18) -0.010(2)
C59 0.034(2) 0.029(3) 0.018(2) -0.011(2) 0.0028(19) -0.012(2)
C60 0.028(2) 0.033(3) 0.021(2) -0.014(2) 0.0068(19) -0.016(2)
C61 0.031(3) 0.045(4) 0.025(2) -0.016(3) -0.001(2) -0.012(2)
C62 0.027(2) 0.038(3) 0.018(2) -0.011(2) 0.0004(18) -0.013(2)
C63 0.041(3) 0.035(3) 0.017(2) -0.010(2) 0.011(2) -0.015(2)
C64 0.039(3) 0.038(4) 0.035(3) -0.014(3) 0.016(2) -0.015(3)
C65 0.071(5) 0.037(4) 0.045(4) -0.015(3) 0.021(3) -0.026(3)
C66 0.087(6) 0.057(5) 0.080(6) -0.040(5) 0.017(5) -0.034(5)
C67 0.057(4) 0.035(4) 0.068(5) -0.008(4) 0.014(4) -0.015(3)
C68 0.049(4) 0.043(4) 0.057(4) -0.008(4) 0.007(3) -0.016(3)
C69 0.034(3) 0.055(4) 0.024(2) -0.019(3) 0.014(2) -0.023(3)
C70 0.032(3) 0.046(4) 0.020(2) -0.014(3) 0.014(2) -0.011(2)
C71 0.033(3) 0.063(5) 0.030(3) -0.014(3) 0.006(2) -0.017(3)
C72 0.044(3) 0.050(5) 0.033(3) -0.004(3) 0.007(3) 0.000(3)
C73 0.050(4) 0.046(4) 0.041(3) -0.022(3) 0.011(3) -0.006(3)
C74 0.052(4) 0.047(4) 0.045(4) -0.027(3) 0.010(3) -0.012(3)
C81 0.121(9) 0.069(7) 0.086(7) -0.023(6) -0.018(7) -0.019(6)
Cl1 0.0862(15) 0.0853(16) 0.0796(14) -0.0502(13) 0.0021(12) -0.0307(12)
Cl2 0.122(2) 0.098(2) 0.0882(18) -0.0500(16) 0.0313(16) -0.0524(18)
C82 0.107(7) 0.070(6) 0.066(5) -0.034(5) -0.013(5) -0.038(5)
Cl3 0.0936(18) 0.102(2) 0.120(2) -0.0647(19) -0.0419(17) 0.0073(15)
Cl4 0.0816(14) 0.0702(14) 0.0728(13) -0.0453(12) -0.0140(11) 0.0024(11)

loop_
_atom_type_symbol
_atom_type_description
_atom_type_scat_dispersion_real
_atom_type_scat_dispersion_imag
_atom_type_scat_source
C C 0.0033 0.0016 'International Tables Vol C Tables 4.2.6.8 and 6.1.1.4'
H H 0.0000 0.0000 'International Tables Vol C Tables 4.2.6.8 and 6.1.1.4'
N N 0.0061 0.0033 'International Tables Vol C Tables 4.2.6.8 and 6.1.1.4'
F F 0.0171 0.0103 'International Tables Vol C Tables 4.2.6.8 and 6.1.1.4'
P P 0.1023 0.0942 'International Tables Vol C Tables 4.2.6.8 and 6.1.1.4'
Cl Cl 0.1484 0.1585 'International Tables Vol C Tables 4.2.6.8 and 6.1.1.4'
Ir Ir -1.4442 7.9887 'International Tables Vol C Tables 4.2.6.8 and 6.1.1.4'

loop_
_geom_angle_atom_site_label_1
_geom_angle_atom_site_label_2
_geom_angle_atom_site_label_3
_geom_angle
F6 P1 F3 89.6(3)
F6 P1 F1 90.8(3)
F3 P1 F1 179.4(3)
F6 P1 F4 89.0(4)
F3 P1 F4 90.8(3)
F1 P1 F4 89.6(3)
F6 P1 F2 91.8(3)
F3 P1 F2 89.0(3)
F1 P1 F2 90.6(2)
F4 P1 F2 179.1(4)
F6 P1 F5 179.1(3)
F3 P1 F5 91.2(3)
F1 P1 F5 88.3(3)
F4 P1 F5 90.6(3)
F2 P1 F5 88.5(3)
C23 Ir1 C11 89.66(17)
C23 Ir1 N2 80.13(17)
C11 Ir1 N2 92.90(16)
C23 Ir1 N1 93.06(17)
C11 Ir1 N1 80.65(17)
N2 Ir1 N1 170.70(15)
C23 Ir1 N3 173.14(16)
C11 Ir1 N3 96.72(16)
N2 Ir1 N3 96.99(15)
N1 Ir1 N3 90.45(15)
C23 Ir1 N7 97.12(15)
C11 Ir1 N7 173.15(16)
N2 Ir1 N7 89.18(14)
N1 Ir1 N7 98.00(14)
N3 Ir1 N7 76.54(14)
C1 N1 C5 118.4(4)
C1 N1 Ir1 125.5(3)
C5 N1 Ir1 115.7(3)
C13 N2 C17 118.9(4)
C13 N2 Ir1 124.8(3)
C17 N2 Ir1 115.9(3)
C25 N3 C29 118.2(4)
C25 N3 Ir1 125.4(3)
C29 N3 Ir1 116.4(3)
C35 N4 C38 120.2(5)
C35 N4 C44 122.6(5)
C38 N4 C44 116.8(5)
C39 N5 C43 116.7(6)
C49 N6 C45 118.3(6)
C54 N7 C50 118.7(4)
C54 N7 Ir1 124.9(3)
C50 N7 Ir1 116.3(3)
C60 N8 C63 121.9(4)
C60 N8 C69 120.0(4)
C63 N8 C69 118.1(4)
C64 N9 C68 117.6(6)
C70 N10 C74 116.7(6)
N1 C1 C2 122.3(4)
N1 C1 H1 118.9
C2 C1 H1 118.9
C3 C2 C1 120.3(5)
C3 C2 H2 119.8
C1 C2 H2 119.8
C2 C3 C4 116.9(5)
C2 C3 C12 121.8(5)
C4 C3 C12 121.3(5)
C5 C4 C3 121.2(5)
C5 C4 H4 119.4
C3 C4 H4 119.4
C4 C5 N1 120.8(4)
C4 C5 C6 125.6(4)
N1 C5 C6 113.6(4)
C11 C6 C7 121.2(5)
C11 C6 C5 115.3(4)
C7 C6 C5 123.3(5)
C8 C7 C6 119.0(5)
C8 C7 H7 120.5
C6 C7 H7 120.5
C9 C8 C7 120.6(5)
C9 C8 H8 119.7
C7 C8 H8 119.7
C8 C9 C10 120.3(5)
C8 C9 H9 119.8
C10 C9 H9 119.8
C9 C10 C11 121.3(5)
C9 C10 H10 119.3
C11 C10 H10 119.3
C6 C11 C10 117.5(4)
C6 C11 Ir1 114.3(3)
C10 C11 Ir1 127.9(4)
C3 C12 H12A 109.5
C3 C12 H12B 109.5
H12A C12 H12B 109.5
C3 C12 H12C 109.5
H12A C12 H12C 109.5
H12B C12 H12C 109.5
N2 C13 C14 122.0(5)
N2 C13 H13 119.0
C14 C13 H13 119.0
C13 C14 C15 119.9(5)
C13 C14 H14 120.0
C15 C14 H14 120.0
C16 C15 C14 117.4(4)
C16 C15 C24 121.0(5)
C14 C15 C24 121.6(5)
C15 C16 C17 121.7(5)
C15 C16 H16 119.1
C17 C16 H16 119.1
N2 C17 C16 120.0(5)
N2 C17 C18 114.0(4)
C16 C17 C18 126.0(4)
C19 C18 C23 121.1(5)
C19 C18 C17 123.7(4)
C23 C18 C17 115.1(4)
C20 C19 C18 120.4(5)
C20 C19 H19 119.8
C18 C19 H19 119.8
C19 C20 C21 119.0(5)
C19 C20 H20 120.5
C21 C20 H20 120.5
C20 C21 C22 121.4(5)
C20 C21 H21 119.3
C22 C21 H21 119.3
C23 C22 C21 120.6(5)
C23 C22 H22 119.7
C21 C22 H22 119.7
C22 C23 C18 117.5(4)
C22 C23 Ir1 127.9(4)
C18 C23 Ir1 114.6(3)
C15 C24 H24A 109.5
C15 C24 H24B 109.5
H24A C24 H24B 109.5
C15 C24 H24C 109.5
H24A C24 H24C 109.5
H24B C24 H24C 109.5
N3 C25 C26 122.9(4)
N3 C25 H25 118.6
C26 C25 H25 118.6
C25 C26 C27 119.9(4)
C25 C26 H26 120.0
C27 C26 H26 120.0
C28 C27 C26 116.3(5)
C28 C27 C30 119.8(4)
C26 C27 C30 123.9(4)
C29 C28 C27 121.0(4)
C29 C28 H28 119.5
C27 C28 H28 119.5
N3 C29 C28 121.4(4)
N3 C29 C50 115.2(4)
C28 C29 C50 123.4(4)
C31 C30 C27 126.0(5)
C31 C30 H30 117.0
C27 C30 H30 117.0
C30 C31 C32 126.4(5)
C30 C31 H31 116.8
C32 C31 H31 116.8
C37 C32 C33 116.1(5)
C37 C32 C31 120.2(5)
C33 C32 C31 123.7(5)
C34 C33 C32 121.8(5)
C34 C33 H33 119.1
C32 C33 H33 119.1
C33 C34 C35 121.2(5)
C33 C34 H34 119.4
C35 C34 H34 119.4
N4 C35 C36 120.9(5)
N4 C35 C34 121.3(5)
C36 C35 C34 117.9(6)
C35 C36 C37 119.9(5)
C35 C36 H36 120.1
C37 C36 H36 120.1
C32 C37 C36 123.2(5)
C32 C37 H37 118.4
C36 C37 H37 118.4
N4 C38 C39 113.9(5)
N4 C38 H38A 108.8
C39 C38 H38A 108.8
N4 C38 H38B 108.8
C39 C38 H38B 108.8
H38A C38 H38B 107.7
N5 C39 C40 122.5(6)
N5 C39 C38 115.4(6)
C40 C39 C38 122.0(6)
C41 C40 C39 119.3(8)
C41 C40 H40 120.3
C39 C40 H40 120.3
C40 C41 C42 119.1(8)
C40 C41 H41 120.5
C42 C41 H41 120.5
C43 C42 C41 118.4(8)
C43 C42 H42 120.8
C41 C42 H42 120.8
C42 C43 N5 123.9(8)
C42 C43 H43 118.0
N5 C43 H43 118.0
N4 C44 C45 115.1(5)
N4 C44 H44A 108.5
C45 C44 H44A 108.5
N4 C44 H44B 108.5
C45 C44 H44B 108.5
H44A C44 H44B 107.5
C46 C45 N6 122.9(6)
C46 C45 C44 115.1(5)
N6 C45 C44 121.9(6)
C45 C46 C47 118.4(6)
C45 C46 H46 120.8
C47 C46 H46 120.8
C48 C47 C46 122.9(7)
C48 C47 H47 118.6
C46 C47 H47 118.6
C47 C48 C49 119.3(7)
C47 C48 H48 120.3
C49 C48 H48 120.3
N6 C49 C48 118.2(6)
N6 C49 H49 120.9
C48 C49 H49 120.9
N7 C50 C51 121.4(4)
N7 C50 C29 115.2(4)
C51 C50 C29 123.4(5)
C50 C51 C52 120.9(5)
C50 C51 H51 119.6
C52 C51 H51 119.6
C51 C52 C53 116.6(4)
C51 C52 C55 120.6(4)
C53 C52 C55 122.8(4)
C54 C53 C52 119.9(4)
C54 C53 H53 120.0
C52 C53 H53 120.0
N7 C54 C53 122.5(5)
N7 C54 H54 118.7
C53 C54 H54 118.7
C56 C55 C52 124.1(5)
C56 C55 H55 117.9
C52 C55 H55 117.9
C55 C56 C57 127.7(5)
C55 C56 H56 116.1
C57 C56 H56 116.1
C62 C57 C58 117.2(4)
C62 C57 C56 118.9(5)
C58 C57 C56 123.9(4)
C59 C58 C57 121.0(5)
C59 C58 H58 119.5
C57 C58 H58 119.5
C58 C59 C60 121.3(5)
C58 C59 H59 119.4
C60 C59 H59 119.4
N8 C60 C61 121.0(5)
N8 C60 C59 121.5(5)
C61 C60 C59 117.5(4)
C62 C61 C60 120.4(5)
C62 C61 H61 119.8
C60 C61 H61 119.8
C61 C62 C57 122.4(5)
C61 C62 H62 118.8
C57 C62 H62 118.8
N8 C63 C64 114.1(5)
N8 C63 H63A 108.7
C64 C63 H63A 108.7
N8 C63 H63B 108.7
C64 C63 H63B 108.7
H63A C63 H63B 107.6
N9 C64 C65 123.1(6)
N9 C64 C63 114.5(5)
C65 C64 C63 122.3(6)
C64 C65 C66 117.9(7)
C64 C65 H65 121.1
C66 C65 H65 121.1
C67 C66 C65 118.2(8)
C67 C66 H66 120.9
C65 C66 H66 120.9
C68 C67 C66 119.6(7)
C68 C67 H67 120.2
C66 C67 H67 120.2
C67 C68 N9 123.6(7)
C67 C68 H68 118.2
N9 C68 H68 118.2
N8 C69 C70 115.7(5)
N8 C69 H69A 108.4
C70 C69 H69A 108.4
N8 C69 H69B 108.4
C70 C69 H69B 108.4
H69A C69 H69B 107.4
N10 C70 C71 122.4(6)
N10 C70 C69 117.2(5)
C71 C70 C69 120.4(6)
C72 C71 C70 118.9(6)
C72 C71 H71 120.6
C70 C71 H71 120.6
C71 C72 C73 119.1(7)
C71 C72 H72 120.5
C73 C72 H72 120.5
C74 C73 C72 118.8(7)
C74 C73 H73 120.6
C72 C73 H73 120.6
N10 C74 C73 124.1(7)
N10 C74 H74 118.0
C73 C74 H74 118.0
Cl1 C81 Cl2 111.6(6)
Cl1 C81 H81A 109.3
Cl2 C81 H81A 109.3
Cl1 C81 H81B 109.3
Cl2 C81 H81B 109.3
H81A C81 H81B 108.0
Cl3 C82 Cl4 112.4(5)
Cl3 C82 H82A 109.1
Cl4 C82 H82A 109.1
Cl3 C82 H82B 109.1
Cl4 C82 H82B 109.1
H82A C82 H82B 107.9

loop_
_geom_bond_atom_site_label_1
_geom_bond_atom_site_label_2
_geom_bond_distance
P1 F6 1.573(5)
P1 F3 1.569(4)
P1 F1 1.580(4)
P1 F4 1.594(5)
P1 F2 1.592(4)
P1 F5 1.594(5)
Ir1 C23 2.018(5)
Ir1 C11 2.021(4)
Ir1 N2 2.049(4)
Ir1 N1 2.036(4)
Ir1 N3 2.133(4)
Ir1 N7 2.136(3)
N1 C1 1.344(6)
N1 C5 1.378(6)
N2 C13 1.340(7)
N2 C17 1.368(6)
N3 C25 1.343(6)
N3 C29 1.360(6)
N4 C35 1.371(8)
N4 C38 1.461(8)
N4 C44 1.444(8)
N5 C39 1.320(9)
N5 C43 1.351(10)
N6 C49 1.409(9)
N6 C45 1.382(8)
N7 C54 1.341(6)
N7 C50 1.360(6)
N8 C60 1.387(6)
N8 C63 1.456(7)
N8 C69 1.451(7)
N9 C64 1.336(8)
N9 C68 1.329(9)
N10 C70 1.339(8)
N10 C74 1.343(9)
C1 C2 1.381(7)
C1 H1 0.9500
C2 C3 1.395(8)
C2 H2 0.9500
C3 C4 1.391(8)
C3 C12 1.500(8)
C4 C5 1.376(7)
C4 H4 0.9500
C5 C6 1.470(7)
C6 C11 1.406(7)
C6 C7 1.407(6)
C7 C8 1.383(8)
C7 H7 0.9500
C8 C9 1.384(9)
C8 H8 0.9500
C9 C10 1.380(7)
C9 H9 0.9500
C10 C11 1.401(6)
C10 H10 0.9500
C12 H12A 0.9800
C12 H12B 0.9800
C12 H12C 0.9800
C13 C14 1.386(7)
C13 H13 0.9500
C14 C15 1.396(7)
C14 H14 0.9500
C15 C16 1.361(8)
C15 C24 1.509(7)
C16 C17 1.395(6)
C16 H16 0.9500
C17 C18 1.459(7)
C18 C19 1.409(7)
C18 C23 1.414(6)
C19 C20 1.371(8)
C19 H19 0.9500
C20 C21 1.398(8)
C20 H20 0.9500
C21 C22 1.392(8)
C21 H21 0.9500
C22 C23 1.401(7)
C22 H22 0.9500
C24 H24A 0.9800
C24 H24B 0.9800
C24 H24C 0.9800
C25 C26 1.376(7)
C25 H25 0.9500
C26 C27 1.409(7)
C26 H26 0.9500
C27 C28 1.398(7)
C27 C30 1.445(7)
C28 C29 1.381(7)
C28 H28 0.9500
C29 C50 1.486(6)
C30 C31 1.338(7)
C30 H30 0.9500
C31 C32 1.454(8)
C31 H31 0.9500
C32 C37 1.392(8)
C32 C33 1.417(8)
C33 C34 1.377(8)
C33 H33 0.9500
C34 C35 1.408(8)
C34 H34 0.9500
C35 C36 1.404(8)
C36 C37 1.389(9)
C36 H36 0.9500
C37 H37 0.9500
C38 C39 1.503(9)
C38 H38A 0.9900
C38 H38B 0.9900
C39 C40 1.389(10)
C40 C41 1.364(11)
C40 H40 0.9500
C41 C42 1.363(13)
C41 H41 0.9500
C42 C43 1.366(12)
C42 H42 0.9500
C43 H43 0.9500
C44 C45 1.509(9)
C44 H44A 0.9900
C44 H44B 0.9900
C45 C46 1.333(8)
C46 C47 1.351(9)
C46 H46 0.9500
C47 C48 1.359(10)
C47 H47 0.9500
C48 C49 1.395(11)
C48 H48 0.9500
C49 H49 0.9500
C50 C51 1.390(6)
C51 C52 1.396(7)
C51 H51 0.9500
C52 C53 1.411(7)
C52 C55 1.458(6)
C53 C54 1.388(6)
C53 H53 0.9500
C54 H54 0.9500
C55 C56 1.333(7)
C55 H55 0.9500
C56 C57 1.466(6)
C56 H56 0.9500
C57 C62 1.399(7)
C57 C58 1.402(7)
C58 C59 1.382(6)
C58 H58 0.9500
C59 C60 1.412(7)
C59 H59 0.9500
C60 C61 1.404(7)
C61 C62 1.376(7)
C61 H61 0.9500
C62 H62 0.9500
C63 C64 1.506(8)
C63 H63A 0.9900
C63 H63B 0.9900
C64 C65 1.386(10)
C65 C66 1.392(10)
C65 H65 0.9500
C66 C67 1.384(12)
C66 H66 0.9500
C67 C68 1.349(12)
C67 H67 0.9500
C68 H68 0.9500
C69 C70 1.501(9)
C69 H69A 0.9900
C69 H69B 0.9900
C70 C71 1.390(9)
C71 C72 1.384(10)
C71 H71 0.9500
C72 C73 1.355(11)
C72 H72 0.9500
C73 C74 1.371(10)
C73 H73 0.9500
C74 H74 0.9500
C81 Cl1 1.792(12)
C81 Cl2 1.748(12)
C81 H81A 0.9900
C81 H81B 0.9900
C82 Cl3 1.735(10)
C82 Cl4 1.742(10)
C82 H82A 0.9900
C82 H82B 0.9900

loop_
_geom_torsion_atom_site_label_1
_geom_torsion_atom_site_label_2
_geom_torsion_atom_site_label_3
_geom_torsion_atom_site_label_4
_geom_torsion
C23 Ir1 N1 C1 -89.8(4)
C11 Ir1 N1 C1 -178.9(4)
N2 Ir1 N1 C1 -132.4(8)
N3 Ir1 N1 C1 84.4(4)
N7 Ir1 N1 C1 7.9(4)
C23 Ir1 N1 C5 84.0(4)
C11 Ir1 N1 C5 -5.2(3)
N2 Ir1 N1 C5 41.3(10)
N3 Ir1 N1 C5 -101.9(3)
N7 Ir1 N1 C5 -178.4(3)
C23 Ir1 N2 C13 -177.1(4)
C11 Ir1 N2 C13 -88.0(4)
N1 Ir1 N2 C13 -133.8(8)
N3 Ir1 N2 C13 9.2(4)
N7 Ir1 N2 C13 85.5(4)
C23 Ir1 N2 C17 -4.3(3)
C11 Ir1 N2 C17 84.8(3)
N1 Ir1 N2 C17 39.0(10)
N3 Ir1 N2 C17 -178.1(3)
N7 Ir1 N2 C17 -101.7(3)
C23 Ir1 N3 C25 -161.5(12)
C11 Ir1 N3 C25 -3.0(4)
N2 Ir1 N3 C25 -96.7(4)
N1 Ir1 N3 C25 77.7(4)
N7 Ir1 N3 C25 175.8(4)
C23 Ir1 N3 C29 17.7(14)
C11 Ir1 N3 C29 176.2(3)
N2 Ir1 N3 C29 82.4(3)
N1 Ir1 N3 C29 -103.2(3)
N7 Ir1 N3 C29 -5.0(3)
C23 Ir1 N7 C54 4.0(4)
C11 Ir1 N7 C54 -168.2(13)
N2 Ir1 N7 C54 84.0(4)
N1 Ir1 N7 C54 -90.1(4)
N3 Ir1 N7 C54 -178.6(4)
C23 Ir1 N7 C50 -172.3(3)
C11 Ir1 N7 C50 15.5(15)
N2 Ir1 N7 C50 -92.4(3)
N1 Ir1 N7 C50 93.6(3)
N3 Ir1 N7 C50 5.0(3)
C5 N1 C1 C2 -1.3(7)
Ir1 N1 C1 C2 172.3(4)
N1 C1 C2 C3 -0.2(9)
C1 C2 C3 C4 1.6(9)
C1 C2 C3 C12 -176.9(6)
C2 C3 C4 C5 -1.5(9)
C12 C3 C4 C5 177.1(6)
C3 C4 C5 N1 0.0(8)
C3 C4 C5 C6 179.9(5)
C1 N1 C5 C4 1.4(7)
Ir1 N1 C5 C4 -172.8(4)
C1 N1 C5 C6 -178.5(4)
Ir1 N1 C5 C6 7.3(5)
C4 C5 C6 C11 174.4(5)
N1 C5 C6 C11 -5.7(6)
C4 C5 C6 C7 -9.0(8)
N1 C5 C6 C7 171.0(5)
C11 C6 C7 C8 0.1(8)
C5 C6 C7 C8 -176.3(5)
C6 C7 C8 C9 0.2(9)
C7 C8 C9 C10 -0.2(9)
C8 C9 C10 C11 -0.2(8)
C7 C6 C11 C10 -0.5(7)
C5 C6 C11 C10 176.2(4)
C7 C6 C11 Ir1 -175.3(4)
C5 C6 C11 Ir1 1.4(5)
C9 C10 C11 C6 0.5(7)
C9 C10 C11 Ir1 174.5(4)
C23 Ir1 C11 C6 -91.3(4)
N2 Ir1 C11 C6 -171.3(4)
N1 Ir1 C11 C6 1.9(3)
N3 Ir1 C11 C6 91.3(4)
N7 Ir1 C11 C6 81.0(15)
C23 Ir1 C11 C10 94.6(4)
N2 Ir1 C11 C10 14.5(4)
N1 Ir1 C11 C10 -172.2(5)
N3 Ir1 C11 C10 -82.9(4)
N7 Ir1 C11 C10 -93.1(14)
C17 N2 C13 C14 0.2(7)
Ir1 N2 C13 C14 172.8(3)
N2 C13 C14 C15 0.6(7)
C13 C14 C15 C16 -0.4(7)
C13 C14 C15 C24 179.3(4)
C14 C15 C16 C17 -0.5(7)
C24 C15 C16 C17 179.7(4)
C13 N2 C17 C16 -1.1(6)
Ir1 N2 C17 C16 -174.3(3)
C13 N2 C17 C18 179.2(4)
Ir1 N2 C17 C18 6.0(4)
C15 C16 C17 N2 1.3(6)
C15 C16 C17 C18 -179.1(4)
N2 C17 C18 C19 174.7(4)
C16 C17 C18 C19 -5.0(7)
N2 C17 C18 C23 -4.4(5)
C16 C17 C18 C23 175.9(4)
C23 C18 C19 C20 1.1(7)
C17 C18 C19 C20 -178.0(4)
C18 C19 C20 C21 -0.2(7)
C19 C20 C21 C22 -0.3(8)
C20 C21 C22 C23 0.0(8)
C21 C22 C23 C18 0.8(7)
C21 C22 C23 Ir1 177.3(4)
C19 C18 C23 C22 -1.4(6)
C17 C18 C23 C22 177.8(4)
C19 C18 C23 Ir1 -178.3(3)
C17 C18 C23 Ir1 0.8(5)
C11 Ir1 C23 C22 92.2(4)
N2 Ir1 C23 C22 -174.8(4)
N1 Ir1 C23 C22 11.6(4)
N3 Ir1 C23 C22 -109.1(13)
N7 Ir1 C23 C22 -86.9(4)
C11 Ir1 C23 C18 -91.2(3)
N2 Ir1 C23 C18 1.8(3)
N1 Ir1 C23 C18 -171.8(3)
N3 Ir1 C23 C18 67.4(13)
N7 Ir1 C23 C18 89.7(3)
C29 N3 C25 C26 -3.9(7)
Ir1 N3 C25 C26 175.3(3)
N3 C25 C26 C27 -0.7(7)
C25 C26 C27 C28 4.2(7)
C25 C26 C27 C30 -172.8(5)
C26 C27 C28 C29 -3.2(7)
C30 C27 C28 C29 173.9(5)
C25 N3 C29 C28 4.9(7)
Ir1 N3 C29 C28 -174.3(4)
C25 N3 C29 C50 -176.4(4)
Ir1 N3 C29 C50 4.4(5)
C27 C28 C29 N3 -1.3(7)
C27 C28 C29 C50 -180.0(4)
C28 C27 C30 C31 -172.7(5)
C26 C27 C30 C31 4.2(8)
C27 C30 C31 C32 174.0(5)
C30 C31 C32 C37 175.9(6)
C30 C31 C32 C33 -6.3(9)
C37 C32 C33 C34 -1.0(8)
C31 C32 C33 C34 -178.9(5)
C32 C33 C34 C35 -0.5(9)
C38 N4 C35 C36 10.7(9)
C44 N4 C35 C36 -176.1(6)
C38 N4 C35 C34 -169.7(6)
C44 N4 C35 C34 3.5(9)
C33 C34 C35 N4 -178.6(6)
C33 C34 C35 C36 1.0(9)
N4 C35 C36 C37 179.7(6)
C34 C35 C36 C37 0.1(9)
C33 C32 C37 C36 2.2(9)
C31 C32 C37 C36 -179.8(6)
C35 C36 C37 C32 -1.8(9)
C35 N4 C38 C39 -80.0(7)
C44 N4 C38 C39 106.4(6)
C43 N5 C39 C40 -1.2(11)
C43 N5 C39 C38 178.5(7)
N4 C38 C39 N5 158.6(6)
N4 C38 C39 C40 -21.7(10)
N5 C39 C40 C41 0.9(13)
C38 C39 C40 C41 -178.9(8)
C39 C40 C41 C42 0.1(15)
C40 C41 C42 C43 -0.7(16)
C41 C42 C43 N5 0.3(16)
C39 N5 C43 C42 0.6(13)
C35 N4 C44 C45 -86.5(7)
C38 N4 C44 C45 86.9(7)
C49 N6 C45 C46 -0.3(11)
C49 N6 C45 C44 -177.2(6)
N4 C44 C45 C46 -176.7(6)
N4 C44 C45 N6 0.4(9)
N6 C45 C46 C47 -0.1(10)
C44 C45 C46 C47 177.0(6)
C45 C46 C47 C48 0.0(11)
C46 C47 C48 C49 0.6(12)
C45 N6 C49 C48 0.8(11)
C47 C48 C49 N6 -1.0(12)
C54 N7 C50 C51 -0.2(6)
Ir1 N7 C50 C51 176.3(4)
C54 N7 C50 C29 179.1(4)
Ir1 N7 C50 C29 -4.3(5)
N3 C29 C50 N7 0.0(6)
C28 C29 C50 N7 178.7(4)
N3 C29 C50 C51 179.3(4)
C28 C29 C50 C51 -2.0(8)
N7 C50 C51 C52 -0.1(7)
C29 C50 C51 C52 -179.4(4)
C50 C51 C52 C53 -0.4(7)
C50 C51 C52 C55 179.8(4)
C51 C52 C53 C54 1.2(7)
C55 C52 C53 C54 -179.0(5)
C50 N7 C54 C53 1.1(7)
Ir1 N7 C54 C53 -175.2(3)
C52 C53 C54 N7 -1.6(7)
C51 C52 C55 C56 179.8(5)
C53 C52 C55 C56 0.0(8)
C52 C55 C56 C57 179.7(5)
C55 C56 C57 C62 -175.9(5)
C55 C56 C57 C58 3.9(8)
C62 C57 C58 C59 1.6(7)
C56 C57 C58 C59 -178.2(5)
C57 C58 C59 C60 1.3(7)
C63 N8 C60 C61 175.6(5)
C69 N8 C60 C61 -3.2(7)
C63 N8 C60 C59 -5.9(7)
C69 N8 C60 C59 175.2(5)
C58 C59 C60 N8 177.2(5)
C58 C59 C60 C61 -4.3(7)
N8 C60 C61 C62 -177.0(5)
C59 C60 C61 C62 4.5(8)
C60 C61 C62 C57 -1.7(8)
C58 C57 C62 C61 -1.4(8)
C56 C57 C62 C61 178.4(5)
C60 N8 C63 C64 90.2(6)
C69 N8 C63 C64 -90.9(6)
C68 N9 C64 C65 1.6(9)
C68 N9 C64 C63 -179.9(5)
N8 C63 C64 N9 169.6(5)
N8 C63 C64 C65 -11.8(8)
N9 C64 C65 C66 -0.5(10)
C63 C64 C65 C66 -179.0(6)
C64 C65 C66 C67 0.0(11)
C65 C66 C67 C68 -0.5(12)
C66 C67 C68 N9 1.6(12)
C64 N9 C68 C67 -2.1(10)
C60 N8 C69 C70 75.4(6)
C63 N8 C69 C70 -103.5(5)
C74 N10 C70 C71 0.5(8)
C74 N10 C70 C69 179.0(5)
N8 C69 C70 N10 38.5(6)
N8 C69 C70 C71 -142.9(5)
N10 C70 C71 C72 -0.6(8)
C69 C70 C71 C72 -179.0(5)
C70 C71 C72 C73 -0.1(8)
C71 C72 C73 C74 0.7(9)
C70 N10 C74 C73 0.2(9)
C72 C73 C74 N10 -0.8(10)

loop_
_platon_squeeze_void_nr
_platon_squeeze_void_average_x
_platon_squeeze_void_average_y
_platon_squeeze_void_average_z
_platon_squeeze_void_volume
_platon_squeeze_void_count_electrons
1 0.036 0.000 0.095 746.3 53.3
